data_7053234
loop_
_publ_author_name
'Foreiter, Magdalena B.'
'Gunaratne, H. Q. Nimal'
'Nockemann, Peter'
'Seddon, Kenneth R.'
'Stevenson, Paul J.'
'Wassell, David F.'

_publ_section_title
;
 Chiral thiouronium salts: synthesis, characterisation and application in
 NMR enantio-discrimination of chiral oxoanions
;
_journal_issue 2
_journal_name_full 'New Journal of Chemistry'
_journal_page_first 515
_journal_paper_doi 10.1039/c2nj40632b
_journal_volume 37
_journal_year 2013
_chemical_absolute_configuration ad
_chemical_formula_moiety 'Br, C45 H69 N2 S'
_chemical_formula_sum 'C45 H69 Br N2 S'
_chemical_formula_weight 749.99
_chemical_name_systematic
;
?
;
_space_group_crystal_system monoclinic
_space_group_IT_number 4
_space_group_name_Hall 'P 2yb'
_space_group_name_H-M_alt 'P 1 21 1'
_symmetry_space_group_name_Hall 'P 2yb'
_symmetry_space_group_name_H-M 'P 1 21 1'
_atom_sites_solution_hydrogens geom
_atom_sites_solution_primary direct
_atom_sites_solution_secondary difmap
_audit_creation_date 2012-10-29
_audit_creation_method
;
Olex2 1.1
(compiled 2011.11.01 svn.r2039, GUI svn.r3906)
;
_cell_angle_alpha 90.00
_cell_angle_beta 100.072(4)
_cell_angle_gamma 90.00
_cell_formula_units_Z 2
_cell_length_a 11.543(2)
_cell_length_b 11.5238(17)
_cell_length_c 15.689(3)
_cell_measurement_reflns_used 11151
_cell_measurement_temperature 100
_cell_measurement_theta_max 34.7
_cell_measurement_theta_min 2.5
_cell_volume 2054.8(6)
_computing_cell_refinement
;
CrystalClear-SM Expert 2.0 r7 (Rigaku, 2011)
;
_computing_data_collection
;
CrystalClear-SM Expert 2.0 r7 (Rigaku, 2011)
;
_computing_data_reduction
;
CrystalClear-SM Expert 2.0 r7 (Rigaku, 2011)
;
_computing_molecular_graphics
;
O. V. Dolomanov, L. J. Bourhis, R. J. Gildea, J. A. K. Howard and H. Puschmann,
OLEX2: a complete structure solution, refinement and analysis program.
J. Appl. Cryst. (2009). 42, 339-341.
;
_computing_publication_material
;
O. V. Dolomanov, L. J. Bourhis, R. J. Gildea, J. A. K. Howard and H. Puschmann,
OLEX2: a complete structure solution, refinement and analysis program.
J. Appl. Cryst. (2009). 42, 339-341.
;
_computing_structure_refinement
;
SHELXL, G.M. Sheldrick, Acta Cryst.
2008). A64, 112-122
;
_computing_structure_solution 'SHELXS-97 (Sheldrick, 1990)'
_diffrn_ambient_temperature 100
_diffrn_detector CCD
_diffrn_detector_area_resol_mean 28.5714
_diffrn_measured_fraction_theta_full 0.856
_diffrn_measured_fraction_theta_max 0.856
_diffrn_measurement_details
;
scan:
Number of images: 180
Slice: -110.0000 - 70.0000
Image width: 1.0000
Exp time: 5.0000
Rotation axis: Omega
Omega: 0.0000
Kappa: 0.0000
Phi: 270.0000
XTD: 34.8614
2theta: -19.6361
;
_diffrn_measurement_device
;
AFC12 (Right): Kappa 3 circle
;
_diffrn_measurement_device_type
;
Rigaku Saturn724+ (2x2 bin mode)
;
_diffrn_measurement_method 'profile data from \w-scans'
_diffrn_measurement_specimen_support Mitegen
_diffrn_orient_matrix_type d*Trek
_diffrn_orient_matrix_UB_11 -0.000886
_diffrn_orient_matrix_UB_12 -0.075344
_diffrn_orient_matrix_UB_13 0.045431
_diffrn_orient_matrix_UB_21 0.078244
_diffrn_orient_matrix_UB_22 0.018698
_diffrn_orient_matrix_UB_23 0.032535
_diffrn_orient_matrix_UB_31 -0.027670
_diffrn_orient_matrix_UB_32 0.020221
_diffrn_orient_matrix_UB_33 0.054922
_diffrn_radiation_monochromator Confocal
_diffrn_radiation_type Molybdenum
_diffrn_radiation_wavelength 0.71075
_diffrn_reflns_av_R_equivalents 0.0310
_diffrn_reflns_av_unetI/netI 0.1392
_diffrn_reflns_limit_h_max 17
_diffrn_reflns_limit_h_min -17
_diffrn_reflns_limit_k_max 11
_diffrn_reflns_limit_k_min -15
_diffrn_reflns_limit_l_max 14
_diffrn_reflns_limit_l_min -25
_diffrn_reflns_number 14473
_diffrn_reflns_theta_full 34.73
_diffrn_reflns_theta_max 34.73
_diffrn_reflns_theta_min 2.52
_diffrn_source 'Rotating Anode'
_diffrn_source_current 24.0
_diffrn_source_power 1.2
_diffrn_source_voltage 50.0
_exptl_absorpt_coefficient_mu 1.083
_exptl_absorpt_correction_T_max 1.000
_exptl_absorpt_correction_T_min 0.583
_exptl_absorpt_correction_type multi-scan
_exptl_crystal_colour Colourless
_exptl_crystal_density_diffrn 1.212
_exptl_crystal_density_method 'not measured'
_exptl_crystal_description Block
_exptl_crystal_F_000 808
_exptl_crystal_size_max 0.15
_exptl_crystal_size_mid 0.15
_exptl_crystal_size_min 0.10
_refine_diff_density_max 0.882
_refine_diff_density_min -1.202
_refine_diff_density_rms 0.085
_refine_ls_abs_structure_details 'Flack H D (1983), Acta Cryst. A39, 876-881'
_refine_ls_abs_structure_Flack 0.018(6)
_refine_ls_extinction_method none
_refine_ls_goodness_of_fit_ref 0.870
_refine_ls_hydrogen_treatment constr
_refine_ls_matrix_type full
_refine_ls_number_parameters 451
_refine_ls_number_reflns 12111
_refine_ls_number_restraints 1
_refine_ls_restrained_S_all 0.870
_refine_ls_R_factor_all 0.0829
_refine_ls_R_factor_gt 0.0535
_refine_ls_shift/su_max 0.009
_refine_ls_shift/su_mean 0.001
_refine_ls_structure_factor_coef Fsqd
_refine_ls_weighting_details 'calc w=1/[\s^2^(Fo^2^)+(0.0000P)^2^+0.0000P] where P=(Fo^2^+2Fc^2^)/3'
_refine_ls_weighting_scheme calc
_refine_ls_wR_factor_gt 0.0630
_refine_ls_wR_factor_ref 0.0759
_reflns_number_gt 8179
_reflns_number_total 12111
_reflns_threshold_expression >2sigma(I)
_cod_data_source_file c2nj40632b.txt
_cod_data_source_block p21
_cod_depositor_comments
;
The following automatic conversions were performed:

'_exptl_absorpt_correction_type' value 'Multi-scan' changed to
'multi-scan' according to
/home/saulius/struct/CIF-dictionaries/cif_core.dic dictionary named
'cif_core.dic' version 2.4.2 from 2011-04-26.

Automatic conversion script
Id: cif_fix_values 1891 2012-01-12 08:04:46Z andrius 
;
_cod_database_code 7053234

loop_
_space_group_symop_id
_space_group_symop_operation_xyz
1 'x, y, z'
2 '-x, y+1/2, -z'

loop_
_atom_site_label
_atom_site_type_symbol
_atom_site_fract_x
_atom_site_fract_y
_atom_site_fract_z
_atom_site_U_iso_or_equiv
_atom_site_adp_type
_atom_site_occupancy
_atom_site_symmetry_multiplicity
_atom_site_calc_flag
_atom_site_refinement_flags
Br1 Br -0.07006(3) 0.69110(3) 0.100473(18) 0.02255(7) Uani 1 1 d .
S1 S -0.02042(6) 1.18428(9) 0.15307(5) 0.02208(15) Uani 1 1 d .
N2 N 0.0931(2) 1.0268(2) 0.07526(16) 0.0183(5) Uani 1 1 d .
H2 H 0.1076 1.0879 0.0475 0.022 Uiso 1 1 calc R
N1 N -0.0140(2) 0.9547(2) 0.17624(16) 0.0167(5) Uani 1 1 d .
H1 H 0.0047 0.8857 0.1626 0.020 Uiso 1 1 calc R
C13 C 0.1974(3) 0.7062(3) 0.43886(18) 0.0194(7) Uani 1 1 d .
C29 C 0.3471(3) 1.0060(2) 0.10953(19) 0.0179(6) Uani 1 1 d .
H29 H 0.2987 1.0621 0.1346 0.021 Uiso 1 1 calc R
C4 C 0.0409(3) 0.8351(2) 0.3566(2) 0.0173(6) Uani 1 1 d .
H4 H 0.0880 0.8268 0.3107 0.021 Uiso 1 1 calc R
C30 C 0.3619(3) 1.0600(2) 0.0230(2) 0.0214(7) Uani 1 1 d .
H30A H 0.2902 1.0502 -0.0190 0.026 Uiso 1 1 calc R
H30B H 0.4255 1.0219 0.0010 0.026 Uiso 1 1 calc R
C24 C 0.3190(3) 0.7969(2) 0.0463(2) 0.0256(8) Uani 1 1 d .
H24A H 0.3393 0.8307 -0.0051 0.038 Uiso 1 1 calc R
H24B H 0.2588 0.7395 0.0304 0.038 Uiso 1 1 calc R
H24C H 0.3872 0.7611 0.0796 0.038 Uiso 1 1 calc R
C26 C 0.3842(3) 0.8375(3) 0.2512(2) 0.0276(8) Uani 1 1 d .
H26A H 0.3738 0.8091 0.3076 0.033 Uiso 1 1 calc R
H26B H 0.4326 0.7822 0.2267 0.033 Uiso 1 1 calc R
C23 C 0.2731(3) 0.8926(3) 0.1008(2) 0.0214(7) Uani 1 1 d .
C32 C 0.4696(3) 1.2156(3) 0.1215(2) 0.0226(8) Uani 1 1 d .
C17 C 0.3699(3) 0.5855(3) 0.4872(2) 0.0271(8) Uani 1 1 d .
H17 H 0.4451 0.5783 0.5197 0.033 Uiso 1 1 calc R
C16 C 0.3115(2) 0.6915(4) 0.48632(17) 0.0233(6) Uani 1 1 d .
H16 H 0.3488 0.7536 0.5177 0.028 Uiso 1 1 calc R
C3 C -0.0218(3) 0.9544(2) 0.3392(2) 0.0197(6) Uani 1 1 d .
C38 C 0.5053(3) 1.3317(3) 0.1367(2) 0.0256(7) Uani 1 1 d .
H38 H 0.4768 1.3872 0.0953 0.031 Uiso 1 1 calc R
C2 C -0.0857(3) 0.9650(2) 0.2440(2) 0.0200(6) Uani 1 1 d .
H2A H -0.1463 0.9058 0.2340 0.024 Uiso 1 1 calc R
H2B H -0.1251 1.0397 0.2374 0.024 Uiso 1 1 calc R
C33 C 0.5073(3) 1.1321(3) 0.1841(2) 0.0222(7) Uani 1 1 d .
C14 C 0.1449(3) 0.6115(2) 0.3925(2) 0.0179(6) Uani 1 1 d .
C11 C 0.0243(3) 0.6185(2) 0.3369(2) 0.0216(7) Uani 1 1 d .
H11A H -0.0223 0.5539 0.3516 0.026 Uiso 1 1 calc R
H11B H 0.0328 0.6090 0.2769 0.026 Uiso 1 1 calc R
C31 C 0.3896(2) 1.1904(4) 0.03691(16) 0.0243(6) Uani 1 1 d .
H31A H 0.4263 1.2186 -0.0102 0.029 Uiso 1 1 calc R
H31B H 0.3164 1.2325 0.0352 0.029 Uiso 1 1 calc R
C5 C -0.1203(3) 0.9754(3) 0.3924(2) 0.0280(8) Uani 1 1 d .
H5A H -0.1781 0.9149 0.3805 0.042 Uiso 1 1 calc R
H5B H -0.1569 1.0491 0.3767 0.042 Uiso 1 1 calc R
H5C H -0.0874 0.9754 0.4529 0.042 Uiso 1 1 calc R
C1 C 0.0249(3) 1.0420(3) 0.1338(2) 0.0186(6) Uani 1 1 d .
C25 C 0.2642(3) 0.8481(3) 0.1922(2) 0.0237(7) Uani 1 1 d .
H25A H 0.2152 0.9008 0.2185 0.028 Uiso 1 1 calc R
H25B H 0.2262 0.7727 0.1873 0.028 Uiso 1 1 calc R
C6 C 0.0712(3) 1.0525(2) 0.3572(2) 0.0224(7) Uani 1 1 d .
H6A H 0.1192 1.0512 0.3123 0.027 Uiso 1 1 calc R
H6B H 0.0309 1.1266 0.3540 0.027 Uiso 1 1 calc R
C37 C 0.5810(3) 1.3669(3) 0.2105(2) 0.0289(8) Uani 1 1 d .
C28 C 0.4665(3) 1.0052(3) 0.1736(2) 0.0223(7) Uani 1 1 d .
C22 C 0.1473(3) 0.9188(2) 0.0516(2) 0.0204(7) Uani 1 1 d .
H22A H 0.1497 0.9213 -0.0098 0.025 Uiso 1 1 calc R
H22B H 0.0966 0.8546 0.0611 0.025 Uiso 1 1 calc R
C15 C 0.2065(3) 0.5060(2) 0.3947(2) 0.0207(7) Uani 1 1 d .
H15 H 0.1699 0.4434 0.3637 0.025 Uiso 1 1 calc R
C45 C 0.1997(3) 1.4663(3) 0.1501(2) 0.0308(8) Uani 1 1 d .
H45A H 0.1965 1.5399 0.1796 0.037 Uiso 1 1 calc R
H45B H 0.2706 1.4265 0.1772 0.037 Uiso 1 1 calc R
C20 C 0.3503(3) 0.2992(3) 0.3652(2) 0.0342(9) Uani 1 1 d .
H20A H 0.3976 0.2302 0.3712 0.051 Uiso 1 1 calc R
H20B H 0.3637 0.3418 0.3152 0.051 Uiso 1 1 calc R
H20C H 0.2687 0.2784 0.3584 0.051 Uiso 1 1 calc R
C21 C 0.3650(3) 0.3078(3) 0.5263(2) 0.0301(8) Uani 1 1 d .
H21A H 0.2827 0.2917 0.5233 0.045 Uiso 1 1 calc R
H21B H 0.3928 0.3541 0.5766 0.045 Uiso 1 1 calc R
H21C H 0.4080 0.2361 0.5300 0.045 Uiso 1 1 calc R
C42 C 0.1045(3) 1.2701(2) 0.1314(2) 0.0241(7) Uani 1 1 d .
H42A H 0.1775 1.2367 0.1615 0.029 Uiso 1 1 calc R
H42B H 0.1065 1.2700 0.0698 0.029 Uiso 1 1 calc R
C27 C 0.4457(3) 0.9551(3) 0.2613(2) 0.0270(8) Uani 1 1 d .
H27A H 0.5207 0.9470 0.2997 0.032 Uiso 1 1 calc R
H27B H 0.3981 1.0092 0.2877 0.032 Uiso 1 1 calc R
C9 C 0.1310(3) 0.8213(2) 0.4433(2) 0.0184(6) Uani 1 1 d .
C35 C 0.5864(3) 1.1670(3) 0.2585(2) 0.0298(9) Uani 1 1 d .
H35 H 0.6148 1.1120 0.3004 0.036 Uiso 1 1 calc R
C10 C -0.0436(3) 0.7306(2) 0.3449(2) 0.0192(6) Uani 1 1 d .
H10A H -0.0838 0.7253 0.3941 0.023 Uiso 1 1 calc R
H10B H -0.1025 0.7415 0.2932 0.023 Uiso 1 1 calc R
C12 C 0.0737(3) 0.8130(3) 0.5253(2) 0.0251(7) Uani 1 1 d .
H12A H 0.0152 0.7529 0.5176 0.038 Uiso 1 1 calc R
H12B H 0.0373 0.8858 0.5345 0.038 Uiso 1 1 calc R
H12C H 0.1330 0.7952 0.5745 0.038 Uiso 1 1 calc R
C8 C 0.2159(3) 0.9261(3) 0.4531(2) 0.0264(8) Uani 1 1 d .
H8A H 0.2671 0.9221 0.5090 0.032 Uiso 1 1 calc R
H8B H 0.2649 0.9216 0.4089 0.032 Uiso 1 1 calc R
C36 C 0.6231(3) 1.2817(3) 0.2710(2) 0.0312(8) Uani 1 1 d .
H36 H 0.6765 1.3017 0.3204 0.037 Uiso 1 1 calc R
C19 C 0.3832(3) 0.3737(3) 0.4451(2) 0.0256(7) Uani 1 1 d .
H19 H 0.4675 0.3904 0.4512 0.031 Uiso 1 1 calc R
C41 C 0.7521(4) 1.5022(4) 0.2325(3) 0.0767(18) Uani 1 1 d .
H41A H 0.7889 1.4682 0.2863 0.115 Uiso 1 1 calc R
H41B H 0.7743 1.5824 0.2312 0.115 Uiso 1 1 calc R
H41C H 0.7771 1.4619 0.1853 0.115 Uiso 1 1 calc R
C44 C 0.2072(3) 1.4898(3) 0.0553(2) 0.0341(9) Uani 1 1 d .
H44A H 0.2097 1.4174 0.0254 0.051 Uiso 1 1 calc R
H44B H 0.2772 1.5334 0.0522 0.051 Uiso 1 1 calc R
H44C H 0.1395 1.5332 0.0287 0.051 Uiso 1 1 calc R
C34 C 0.5657(3) 0.9349(3) 0.1419(2) 0.0318(8) Uani 1 1 d .
H34A H 0.5444 0.8543 0.1377 0.048 Uiso 1 1 calc R
H34B H 0.6378 0.9441 0.1824 0.048 Uiso 1 1 calc R
H34C H 0.5762 0.9629 0.0862 0.048 Uiso 1 1 calc R
C43 C 0.0919(3) 1.3928(2) 0.1622(2) 0.0246(7) Uani 1 1 d .
H43A H 0.0848 1.3919 0.2229 0.030 Uiso 1 1 calc R
H43B H 0.0211 1.4272 0.1297 0.030 Uiso 1 1 calc R
C18 C 0.3191(3) 0.4907(3) 0.4410(2) 0.0213(7) Uani 1 1 d .
C39 C 0.6198(4) 1.4931(3) 0.2240(2) 0.0398(10) Uani 1 1 d .
H39 H 0.5855 1.5355 0.1715 0.048 Uiso 1 1 calc R
C7 C 0.1512(3) 1.0424(2) 0.4452(2) 0.0247(7) Uani 1 1 d .
H7A H 0.1045 1.0489 0.4907 0.030 Uiso 1 1 calc R
H7B H 0.2079 1.1053 0.4521 0.030 Uiso 1 1 calc R
C40 C 0.5730(4) 1.5491(3) 0.2986(3) 0.0662(16) Uani 1 1 d .
H40A H 0.4889 1.5420 0.2893 0.099 Uiso 1 1 calc R
H40B H 0.5943 1.6297 0.3021 0.099 Uiso 1 1 calc R
H40C H 0.6062 1.5109 0.3517 0.099 Uiso 1 1 calc R

loop_
_atom_site_aniso_label
_atom_site_aniso_U_11
_atom_site_aniso_U_22
_atom_site_aniso_U_33
_atom_site_aniso_U_23
_atom_site_aniso_U_13
_atom_site_aniso_U_12
Br1 0.03171(16) 0.01733(13) 0.01844(13) -0.00185(17) 0.00388(11) -0.00334(17)
S1 0.0273(4) 0.0141(3) 0.0256(4) 0.0015(5) 0.0069(3) 0.0007(4)
N2 0.0208(13) 0.0153(13) 0.0189(13) 0.0007(10) 0.0034(11) -0.0015(10)
N1 0.0209(13) 0.0115(12) 0.0181(13) 0.0030(10) 0.0044(11) 0.0006(10)
C13 0.0237(15) 0.018(2) 0.0162(13) 0.0019(13) 0.0041(11) -0.0036(13)
C29 0.0194(15) 0.0164(16) 0.0188(15) -0.0002(12) 0.0061(12) 0.0011(12)
C4 0.0212(15) 0.0151(15) 0.0162(14) -0.0005(12) 0.0050(12) 0.0009(12)
C30 0.0268(18) 0.0188(16) 0.0190(16) -0.0015(13) 0.0048(13) -0.0029(13)
C24 0.0239(18) 0.0191(18) 0.035(2) -0.0031(14) 0.0088(15) -0.0009(13)
C26 0.030(2) 0.0247(18) 0.0285(19) 0.0071(15) 0.0044(15) 0.0039(14)
C23 0.0214(17) 0.0198(16) 0.0238(17) 0.0009(14) 0.0058(14) 0.0001(13)
C32 0.0194(15) 0.028(2) 0.0205(15) -0.0042(13) 0.0048(12) -0.0050(12)
C17 0.0205(17) 0.0296(19) 0.0286(19) 0.0086(15) -0.0028(14) 0.0000(14)
C16 0.0256(15) 0.0175(13) 0.0246(14) -0.002(2) -0.0017(12) -0.0057(18)
C3 0.0228(16) 0.0158(16) 0.0216(16) -0.0023(13) 0.0072(13) -0.0014(12)
C38 0.0269(19) 0.0284(19) 0.0219(17) 0.0017(15) 0.0053(15) -0.0050(14)
C2 0.0236(17) 0.0147(15) 0.0217(16) 0.0010(13) 0.0042(13) -0.0004(12)
C33 0.0197(16) 0.0259(18) 0.0209(17) 0.0008(14) 0.0034(13) 0.0025(13)
C14 0.0195(15) 0.0173(15) 0.0169(15) 0.0000(12) 0.0034(12) -0.0010(12)
C11 0.0248(18) 0.0200(17) 0.0181(16) -0.0035(14) -0.0014(13) -0.0009(13)
C31 0.0258(15) 0.0271(15) 0.0194(13) 0.002(2) 0.0022(11) -0.0128(19)
C5 0.033(2) 0.0276(18) 0.0263(19) -0.0004(15) 0.0126(16) 0.0018(15)
C1 0.0190(15) 0.0183(16) 0.0174(15) -0.0004(12) 0.0003(12) 0.0016(12)
C25 0.031(2) 0.0173(17) 0.0252(18) 0.0044(14) 0.0105(15) 0.0017(13)
C6 0.0318(19) 0.0123(15) 0.0242(17) 0.0008(13) 0.0082(15) -0.0002(13)
C37 0.0249(19) 0.035(2) 0.0275(19) 0.0008(16) 0.0057(15) -0.0118(15)
C28 0.0250(18) 0.0201(18) 0.0213(17) 0.0021(13) 0.0031(14) 0.0035(13)
C22 0.0283(18) 0.0151(16) 0.0191(16) -0.0045(13) 0.0074(14) -0.0057(13)
C15 0.0236(17) 0.0195(17) 0.0190(16) -0.0015(13) 0.0039(13) -0.0024(13)
C45 0.037(2) 0.0176(18) 0.035(2) -0.0040(16) -0.0027(17) -0.0061(15)
C20 0.047(3) 0.028(2) 0.028(2) 0.0006(16) 0.0086(18) 0.0134(17)
C21 0.042(2) 0.0214(18) 0.0248(18) -0.0014(15) 0.0001(16) 0.0062(15)
C42 0.0309(19) 0.0189(16) 0.0226(17) 0.0004(14) 0.0052(14) -0.0015(13)
C27 0.0256(18) 0.0289(19) 0.0246(18) 0.0062(15) -0.0007(14) 0.0037(14)
C9 0.0238(16) 0.0131(16) 0.0185(15) -0.0013(12) 0.0039(13) -0.0001(12)
C35 0.0253(18) 0.037(3) 0.0245(17) 0.0042(16) -0.0021(14) -0.0037(15)
C10 0.0218(16) 0.0178(15) 0.0180(15) -0.0001(12) 0.0033(12) -0.0030(12)
C12 0.033(2) 0.0230(17) 0.0192(16) -0.0024(14) 0.0040(14) -0.0033(14)
C8 0.031(2) 0.0224(17) 0.0243(18) 0.0012(14) 0.0014(15) -0.0063(14)
C36 0.0239(19) 0.043(2) 0.0234(18) -0.0040(17) -0.0037(15) -0.0130(16)
C19 0.0268(19) 0.0252(18) 0.0249(18) 0.0009(14) 0.0052(15) 0.0026(14)
C41 0.056(3) 0.083(4) 0.078(4) 0.027(3) -0.023(3) -0.051(3)
C44 0.045(3) 0.0199(19) 0.038(2) 0.0053(16) 0.008(2) -0.0064(16)
C34 0.0242(19) 0.0344(19) 0.037(2) -0.0038(17) 0.0045(16) 0.0053(15)
C43 0.032(2) 0.0190(16) 0.0212(17) 0.0019(13) -0.0006(14) 0.0008(14)
C18 0.0170(15) 0.0213(17) 0.0259(17) -0.0007(14) 0.0042(13) -0.0009(12)
C39 0.052(3) 0.040(2) 0.026(2) -0.0018(17) 0.0007(19) -0.0259(19)
C7 0.036(2) 0.0155(17) 0.0218(17) -0.0006(13) 0.0015(15) -0.0043(14)
C40 0.129(5) 0.027(2) 0.040(3) -0.004(2) 0.007(3) -0.020(3)

loop_
_atom_type_symbol
_atom_type_description
_atom_type_scat_dispersion_real
_atom_type_scat_dispersion_imag
_atom_type_scat_source
C C 0.0033 0.0016 'International Tables Vol C Tables 4.2.6.8 and 6.1.1.4'
H H 0.0000 0.0000 'International Tables Vol C Tables 4.2.6.8 and 6.1.1.4'
N N 0.0061 0.0033 'International Tables Vol C Tables 4.2.6.8 and 6.1.1.4'
S S 0.1246 0.1234 'International Tables Vol C Tables 4.2.6.8 and 6.1.1.4'
Br Br -0.2901 2.4595 'International Tables Vol C Tables 4.2.6.8 and 6.1.1.4'

loop_
_geom_angle_atom_site_label_1
_geom_angle_atom_site_label_2
_geom_angle_atom_site_label_3
_geom_angle
C1 S1 C42 101.75(15)
C1 N2 C22 128.2(3)
C1 N1 C2 126.0(3)
C16 C13 C9 120.5(3)
C14 C13 C16 117.7(3)
C14 C13 C9 121.7(3)
C30 C29 C23 114.1(3)
C30 C29 C28 110.5(2)
C23 C29 C28 117.6(2)
C3 C4 C9 117.3(2)
C10 C4 C3 113.9(2)
C10 C4 C9 109.5(2)
C29 C30 C31 108.8(2)
C27 C26 C25 110.3(3)
C24 C23 C29 114.4(3)
C24 C23 C22 104.2(3)
C25 C23 C29 108.8(3)
C25 C23 C24 111.2(3)
C25 C23 C22 108.6(3)
C22 C23 C29 109.5(2)
C38 C32 C31 116.6(3)
C33 C32 C38 119.5(3)
C33 C32 C31 123.8(3)
C18 C17 C16 121.8(3)
C17 C16 C13 121.2(3)
C2 C3 C4 111.5(2)
C5 C3 C4 114.1(2)
C5 C3 C2 103.7(3)
C5 C3 C6 109.9(2)
C6 C3 C4 109.1(2)
C6 C3 C2 108.4(2)
C37 C38 C32 122.9(3)
N1 C2 C3 117.3(2)
C32 C33 C28 122.1(3)
C32 C33 C35 117.7(3)
C35 C33 C28 120.1(3)
C13 C14 C11 122.2(3)
C13 C14 C15 119.6(3)
C15 C14 C11 118.1(3)
C14 C11 C10 115.6(3)
C32 C31 C30 113.1(3)
N2 C1 S1 118.2(2)
N2 C1 N1 122.9(3)
N1 C1 S1 118.8(2)
C26 C25 C23 112.9(3)
C7 C6 C3 113.6(3)
C38 C37 C36 117.2(3)
C38 C37 C39 121.5(3)
C36 C37 C39 121.2(3)
C33 C28 C29 106.5(2)
C33 C28 C27 110.6(3)
C33 C28 C34 107.5(3)
C27 C28 C29 108.5(3)
C27 C28 C34 109.1(3)
C34 C28 C29 114.6(3)
N2 C22 C23 116.2(2)
C18 C15 C14 123.2(3)
C44 C45 C43 113.6(3)
C43 C42 S1 108.9(2)
C26 C27 C28 112.4(3)
C13 C9 C4 107.9(2)
C13 C9 C12 105.9(2)
C13 C9 C8 111.4(3)
C12 C9 C4 114.3(3)
C8 C9 C4 108.6(2)
C8 C9 C12 108.7(3)
C36 C35 C33 121.6(3)
C11 C10 C4 110.3(2)
C7 C8 C9 112.6(3)
C35 C36 C37 120.8(3)
C20 C19 C21 110.9(3)
C20 C19 C18 114.6(3)
C21 C19 C18 109.6(3)
C42 C43 C45 110.5(3)
C17 C18 C15 116.6(3)
C17 C18 C19 121.0(3)
C15 C18 C19 122.3(3)
C41 C39 C37 110.2(3)
C41 C39 C40 113.1(4)
C40 C39 C37 112.2(3)
C6 C7 C8 110.5(3)

loop_
_geom_bond_atom_site_label_1
_geom_bond_atom_site_label_2
_geom_bond_distance
S1 C1 1.764(3)
S1 C42 1.829(3)
N2 C1 1.321(4)
N2 C22 1.470(3)
N1 C2 1.462(4)
N1 C1 1.328(4)
C13 C16 1.406(3)
C13 C14 1.390(4)
C13 C9 1.539(4)
C29 C30 1.530(4)
C29 C23 1.554(4)
C29 C28 1.557(4)
C4 C3 1.556(4)
C4 C9 1.569(4)
C4 C10 1.540(4)
C30 C31 1.543(5)
C24 C23 1.545(4)
C26 C25 1.530(4)
C26 C27 1.525(4)
C23 C25 1.544(4)
C23 C22 1.550(4)
C32 C38 1.408(4)
C32 C33 1.389(4)
C32 C31 1.507(4)
C17 C16 1.395(5)
C17 C18 1.383(4)
C3 C2 1.551(4)
C3 C5 1.543(4)
C3 C6 1.549(4)
C38 C37 1.383(4)
C33 C28 1.536(4)
C33 C35 1.410(4)
C14 C11 1.511(4)
C14 C15 1.406(4)
C11 C10 1.528(4)
C6 C7 1.525(4)
C37 C36 1.394(4)
C37 C39 1.526(4)
C28 C27 1.549(4)
C28 C34 1.553(4)
C15 C18 1.385(4)
C45 C44 1.530(5)
C45 C43 1.543(4)
C20 C19 1.512(4)
C21 C19 1.530(4)
C42 C43 1.509(4)
C9 C12 1.548(4)
C9 C8 1.547(4)
C35 C36 1.391(4)
C8 C7 1.529(4)
C19 C18 1.534(4)
C41 C39 1.514(5)
C39 C40 1.516(5)
